data_1562989
loop_
_publ_author_name
'Artini, Cristina'
'Costa, Giorgio A.'
'Pani, Marcella'
'Lausi, Andrea'
'Plaisier, Jasper'

_publ_section_title
;
 Structural characterization of the CeO2/Gd2O3 mixed system by synchrotron
 X-ray diffraction
;
_journal_name_full 'Journal of Solid State Chemistry'
_journal_page_first 24
_journal_page_last 28
_journal_paper_doi 10.1016/j.jssc.2012.01.056
_journal_volume 190
_journal_year 2012
_chemical_formula_sum 'Ce O2'
_chemical_formula_weight 172.12
_chemical_name_common 'Cerium oxide'
_space_group_IT_number 225
_space_group_name_Hall '-F 4 2 3'
_space_group_name_H-M_alt 'F m -3 m'
_symmetry_cell_setting cubic
_symmetry_space_group_name_Hall '-F 4 2 3'
_symmetry_space_group_name_H-M 'F m -3 m'
_cell_angle_alpha 90.00000
_cell_angle_beta 90.00000
_cell_angle_gamma 90.00000
_cell_formula_units_Z 4
_cell_length_a 5.4073(1)
_cell_length_b 5.4073(1)
_cell_length_c 5.4073(1)
_cell_measurement_temperature 298
_cell_volume 158.103(5)
_computing_structure_refinement DBWS-9807a
_diffrn_ambient_temperature 298
_diffrn_detector 'proportional detector'
_diffrn_measurement_device_type 'Panalytical PW1710 diffractometer'
_diffrn_measurement_method '2\q in the range 4-90 deg'
_diffrn_radiation_probe x-rays
_diffrn_radiation_wavelength 1.54178
_diffrn_source 'sealed x-ray tube'
_exptl_absorpt_coefficient_mu 218.35
_exptl_absorpt_correction_type none
_pd_char_colour white
_pd_meas_2theta_range_inc 0.02
_pd_meas_2theta_range_max 90.00
_pd_meas_2theta_range_min 4.00
_pd_meas_number_of_points 4300
_pd_meas_scan_method step
_pd_prep_pressure 101
_pd_prep_temperature 1273
_pd_proc_2theta_range_inc 0.02
_pd_proc_2theta_range_max 90
_pd_proc_2theta_range_min 15
_pd_proc_ls_background_function '6-coefficients polynomial function'
_pd_proc_ls_profile_function Pseudo-Voigt
_pd_proc_ls_prof_R_factor 3.84
_pd_proc_ls_prof_wR_expected 2.03
_pd_proc_ls_prof_wR_factor 6.69
_pd_spec_mounting 'packed powder pellet'
_pd_spec_mount_mode reflection
_pd_spec_shape flat_sheet
_pd_spec_size_axial 20
_pd_spec_size_thick 1
_refine_ls_number_parameters 17
_refine_ls_number_reflns 289
_refine_ls_number_restraints 0
_refine_ls_R_I_factor 8.45
_cod_data_source_file JSSC-2012-190-24.cif
_cod_data_source_block C0
_cod_depositor_comments
;
The following automatic conversions were performed:

data item '_symmetry_cell_setting' value 'Cubic' was changed to
'cubic' in accordance with the built-in table derived from the CIF
Core dictionary named 'cif_core.dic' version 2.4.5 last updated on
2014-11-21.

Automatic conversion script
Id: cif_fix_values 8369 2020-08-20 11:38:08Z andrius 
;
_cod_original_cell_volume 158.104(9)
_cod_database_code 1562989

loop_
_symmetry_equiv_pos_as_xyz
x,y,z
z,x,y
y,z,x
x,z,y
y,x,z
z,y,x
x,-y,-z
z,-x,-y
y,-z,-x
x,-z,-y
y,-x,-z
z,-y,-x
-x,y,-z
-z,x,-y
-y,z,-x
-x,z,-y
-y,x,-z
-z,y,-x
-x,-y,z
-z,-x,y
-y,-z,x
-x,-z,y
-y,-x,z
-z,-y,x
-x,-y,-z
-z,-x,-y
-y,-z,-x
-x,-z,-y
-y,-x,-z
-z,-y,-x
-x,y,z
-z,x,y
-y,z,x
-x,z,y
-y,x,z
-z,y,x
x,-y,z
z,-x,y
y,-z,x
x,-z,y
y,-x,z
z,-y,x
x,y,-z
z,x,-y
y,z,-x
x,z,-y
y,x,-z
z,y,-x
x,y+1/2,z+1/2
z,x+1/2,y+1/2
y,z+1/2,x+1/2
x,z+1/2,y+1/2
y,x+1/2,z+1/2
z,y+1/2,x+1/2
x,-y+1/2,-z+1/2
z,-x+1/2,-y+1/2
y,-z+1/2,-x+1/2
x,-z+1/2,-y+1/2
y,-x+1/2,-z+1/2
z,-y+1/2,-x+1/2
-x,y+1/2,-z+1/2
-z,x+1/2,-y+1/2
-y,z+1/2,-x+1/2
-x,z+1/2,-y+1/2
-y,x+1/2,-z+1/2
-z,y+1/2,-x+1/2
-x,-y+1/2,z+1/2
-z,-x+1/2,y+1/2
-y,-z+1/2,x+1/2
-x,-z+1/2,y+1/2
-y,-x+1/2,z+1/2
-z,-y+1/2,x+1/2
-x,-y+1/2,-z+1/2
-z,-x+1/2,-y+1/2
-y,-z+1/2,-x+1/2
-x,-z+1/2,-y+1/2
-y,-x+1/2,-z+1/2
-z,-y+1/2,-x+1/2
-x,y+1/2,z+1/2
-z,x+1/2,y+1/2
-y,z+1/2,x+1/2
-x,z+1/2,y+1/2
-y,x+1/2,z+1/2
-z,y+1/2,x+1/2
x,-y+1/2,z+1/2
z,-x+1/2,y+1/2
y,-z+1/2,x+1/2
x,-z+1/2,y+1/2
y,-x+1/2,z+1/2
z,-y+1/2,x+1/2
x,y+1/2,-z+1/2
z,x+1/2,-y+1/2
y,z+1/2,-x+1/2
x,z+1/2,-y+1/2
y,x+1/2,-z+1/2
z,y+1/2,-x+1/2
x+1/2,y,z+1/2
z+1/2,x,y+1/2
y+1/2,z,x+1/2
x+1/2,z,y+1/2
y+1/2,x,z+1/2
z+1/2,y,x+1/2
x+1/2,-y,-z+1/2
z+1/2,-x,-y+1/2
y+1/2,-z,-x+1/2
x+1/2,-z,-y+1/2
y+1/2,-x,-z+1/2
z+1/2,-y,-x+1/2
-x+1/2,y,-z+1/2
-z+1/2,x,-y+1/2
-y+1/2,z,-x+1/2
-x+1/2,z,-y+1/2
-y+1/2,x,-z+1/2
-z+1/2,y,-x+1/2
-x+1/2,-y,z+1/2
-z+1/2,-x,y+1/2
-y+1/2,-z,x+1/2
-x+1/2,-z,y+1/2
-y+1/2,-x,z+1/2
-z+1/2,-y,x+1/2
-x+1/2,-y,-z+1/2
-z+1/2,-x,-y+1/2
-y+1/2,-z,-x+1/2
-x+1/2,-z,-y+1/2
-y+1/2,-x,-z+1/2
-z+1/2,-y,-x+1/2
-x+1/2,y,z+1/2
-z+1/2,x,y+1/2
-y+1/2,z,x+1/2
-x+1/2,z,y+1/2
-y+1/2,x,z+1/2
-z+1/2,y,x+1/2
x+1/2,-y,z+1/2
z+1/2,-x,y+1/2
y+1/2,-z,x+1/2
x+1/2,-z,y+1/2
y+1/2,-x,z+1/2
z+1/2,-y,x+1/2
x+1/2,y,-z+1/2
z+1/2,x,-y+1/2
y+1/2,z,-x+1/2
x+1/2,z,-y+1/2
y+1/2,x,-z+1/2
z+1/2,y,-x+1/2
x+1/2,y+1/2,z
z+1/2,x+1/2,y
y+1/2,z+1/2,x
x+1/2,z+1/2,y
y+1/2,x+1/2,z
z+1/2,y+1/2,x
x+1/2,-y+1/2,-z
z+1/2,-x+1/2,-y
y+1/2,-z+1/2,-x
x+1/2,-z+1/2,-y
y+1/2,-x+1/2,-z
z+1/2,-y+1/2,-x
-x+1/2,y+1/2,-z
-z+1/2,x+1/2,-y
-y+1/2,z+1/2,-x
-x+1/2,z+1/2,-y
-y+1/2,x+1/2,-z
-z+1/2,y+1/2,-x
-x+1/2,-y+1/2,z
-z+1/2,-x+1/2,y
-y+1/2,-z+1/2,x
-x+1/2,-z+1/2,y
-y+1/2,-x+1/2,z
-z+1/2,-y+1/2,x
-x+1/2,-y+1/2,-z
-z+1/2,-x+1/2,-y
-y+1/2,-z+1/2,-x
-x+1/2,-z+1/2,-y
-y+1/2,-x+1/2,-z
-z+1/2,-y+1/2,-x
-x+1/2,y+1/2,z
-z+1/2,x+1/2,y
-y+1/2,z+1/2,x
-x+1/2,z+1/2,y
-y+1/2,x+1/2,z
-z+1/2,y+1/2,x
x+1/2,-y+1/2,z
z+1/2,-x+1/2,y
y+1/2,-z+1/2,x
x+1/2,-z+1/2,y
y+1/2,-x+1/2,z
z+1/2,-y+1/2,x
x+1/2,y+1/2,-z
z+1/2,x+1/2,-y
y+1/2,z+1/2,-x
x+1/2,z+1/2,-y
y+1/2,x+1/2,-z
z+1/2,y+1/2,-x

loop_
_atom_site_label
_atom_site_fract_x
_atom_site_fract_y
_atom_site_fract_z
_atom_site_U_iso_or_equiv
_atom_site_occupancy
_atom_site_adp_type
_atom_site_type_symbol
Ce 0. 0. 0. 0.00633 1 Uiso Ce
O 0.2500 0.2500 0.2500 0.23(1) 1 Uiso O

loop_
_atom_type_symbol
_atom_type_scat_Cromer_Mann_a1
_atom_type_scat_Cromer_Mann_b1
_atom_type_scat_Cromer_Mann_a2
_atom_type_scat_Cromer_Mann_b2
_atom_type_scat_Cromer_Mann_a3
_atom_type_scat_Cromer_Mann_b3
_atom_type_scat_Cromer_Mann_a4
_atom_type_scat_Cromer_Mann_b4
_atom_type_scat_Cromer_Mann_c
_atom_type_scat_dispersion_real
_atom_type_scat_dispersion_imag
_atom_type_scat_source
ce 21.16710 2.81219 19.76950 0.22684 11.85130 17.60830 3.33049 127.11300 1.86264 -0.56400 2.63200 'International Tables Vol. C (1991), Tables 6.1.1.4 and 6.1.1.5'
o 3.04850 13.27710 2.28680 5.70110 1.54630 0.32390 0.86700 32.90890 0.25080 0.00800 0.00600 'International Tables Vol. C (1991), Tables 6.1.1.4 and 6.1.1.5'
